data_7226813
loop_
_publ_author_name
'Misra, Kaushik'
'Nag, Ahindra'
'Sonwane, Avinash'

_publ_section_title
;
 N-(2-Bromo-4-fluorophenyl)-3-(3,4-dihydroxyphenyl)-acrylamide (CPAM) a
 small catecholic amide as antioxidant, anti diabetic and antibacterial
 compound
;
_journal_name_full 'RSC Adv.'
_journal_paper_doi 10.1039/C6RA16222C
_journal_year 2016
_chemical_formula_moiety 'C15 H11 Br F N O3'
_chemical_formula_sum 'C15 H11 Br F N O3'
_chemical_formula_weight 352.16
_chemical_name_systematic CPAM
_space_group_IT_number 14
_symmetry_cell_setting monoclinic
_symmetry_space_group_name_Hall '-P 2yn'
_symmetry_space_group_name_H-M 'P 1 21/n 1'
_atom_sites_solution_hydrogens geom
_atom_sites_solution_primary direct
_atom_sites_solution_secondary difmap
_audit_block_doi 10.5517/cc136qpq
_audit_creation_method SHELXL-97
_audit_update_record
;
2014-08-14 deposited with the CCDC.
2016-10-06 downloaded from the CCDC.
;
_cell_angle_alpha 90.00
_cell_angle_beta 90.145(4)
_cell_angle_gamma 90.00
_cell_formula_units_Z 4
_cell_length_a 6.5029(9)
_cell_length_b 4.7911(7)
_cell_length_c 43.180(6)
_cell_measurement_temperature 293(2)
_cell_volume 1345.3(3)
_computing_structure_refinement 'SHELXL-97 (Sheldrick, 2008)'
_diffrn_ambient_temperature 293(2)
_diffrn_measured_fraction_theta_full 1.000
_diffrn_measured_fraction_theta_max 1.000
_diffrn_radiation_monochromator graphite
_diffrn_radiation_source 'fine-focus sealed tube'
_diffrn_radiation_type MoK\a
_diffrn_radiation_wavelength 0.71073
_diffrn_reflns_av_R_equivalents 0.0902
_diffrn_reflns_av_sigmaI/netI 0.0577
_diffrn_reflns_limit_h_max 7
_diffrn_reflns_limit_h_min -7
_diffrn_reflns_limit_k_max 5
_diffrn_reflns_limit_k_min -5
_diffrn_reflns_limit_l_max 50
_diffrn_reflns_limit_l_min -51
_diffrn_reflns_number 15144
_diffrn_reflns_theta_full 25.00
_diffrn_reflns_theta_max 25.00
_diffrn_reflns_theta_min 0.94
_exptl_absorpt_coefficient_mu 3.077
_exptl_absorpt_correction_type none
_exptl_crystal_colour BEIGE
_exptl_crystal_density_diffrn 1.739
_exptl_crystal_density_method 'not measured'
_exptl_crystal_F_000 704
_exptl_crystal_size_max 0.12
_exptl_crystal_size_mid 0.09
_exptl_crystal_size_min 0.09
_refine_diff_density_max 0.741
_refine_diff_density_min -0.540
_refine_diff_density_rms 0.159
_refine_ls_extinction_method none
_refine_ls_goodness_of_fit_ref 1.163
_refine_ls_hydrogen_treatment constr
_refine_ls_matrix_type full
_refine_ls_number_parameters 190
_refine_ls_number_reflns 2382
_refine_ls_number_restraints 0
_refine_ls_restrained_S_all 1.163
_refine_ls_R_factor_all 0.0824
_refine_ls_R_factor_gt 0.0523
_refine_ls_shift/su_max 0.000
_refine_ls_shift/su_mean 0.000
_refine_ls_structure_factor_coef Fsqd
_refine_ls_weighting_details 'calc w=1/[\s^2^(Fo^2^)+(0.0693P)^2^+0.3565P] where P=(Fo^2^+2Fc^2^)/3'
_refine_ls_weighting_scheme calc
_refine_ls_wR_factor_gt 0.1216
_refine_ls_wR_factor_ref 0.1468
_reflns_number_gt 1779
_reflns_number_total 2382
_reflns_threshold_expression >2\s(I)
_cod_data_source_file c6ra16222c2.cif
_cod_data_source_block kmm3out
_cod_depositor_comments
;
The following automatic conversions were performed:

'_symmetry_cell_setting' value 'Monoclinic' changed to 'monoclinic'
according to
/usr/data/users/saulius/crontab/automatic-downloads/rss-feeds/RSC/lib/dictionaries/cif_core.dic
dictionary named 'cif_core.dic' version 2.4.2 from 2011-04-26.

Automatic conversion script
Id: cif_fix_values 4268 2015-11-12 08:31:59Z antanas 
;
_cod_original_sg_symbol_H-M 'P2(1)/n  '
_cod_database_code 7226813

loop_
_symmetry_equiv_pos_as_xyz
'x, y, z'
'-x+1/2, y+1/2, -z+1/2'
'-x, -y, -z'
'x-1/2, -y-1/2, z-1/2'

loop_
_atom_site_label
_atom_site_type_symbol
_atom_site_fract_x
_atom_site_fract_y
_atom_site_fract_z
_atom_site_U_iso_or_equiv
_atom_site_adp_type
_atom_site_occupancy
_atom_site_symmetry_multiplicity
_atom_site_calc_flag
_atom_site_refinement_flags
C1 C 1.2193(8) -0.7671(12) 0.20863(12) 0.0335(13) Uani 1 1 d .
H1 H 1.1296 -0.6241 0.2140 0.040 Uiso 1 1 calc R
C2 C 1.3889(8) -0.8198(12) 0.22717(13) 0.0341(13) Uani 1 1 d .
H2 H 1.4103 -0.7159 0.2451 0.041 Uiso 1 1 calc R
C3 C 1.5259(8) -1.0259(11) 0.21908(13) 0.0312(13) Uani 1 1 d .
C4 C 1.4928(8) -1.1857(10) 0.19223(13) 0.0304(13) Uani 1 1 d .
C5 C 1.3197(8) -1.1327(11) 0.17417(13) 0.0325(13) Uani 1 1 d .
H5 H 1.2962 -1.2387 0.1565 0.039 Uiso 1 1 calc R
C6 C 1.1802(8) -0.9224(11) 0.18222(12) 0.0296(13) Uani 1 1 d .
C7 C 0.9987(8) -0.8519(12) 0.16383(12) 0.0325(13) Uani 1 1 d .
H7 H 0.9375 -0.6818 0.1686 0.039 Uiso 1 1 calc R
C8 C 0.9081(8) -0.9955(12) 0.14126(13) 0.0334(13) Uani 1 1 d .
H8 H 0.9571 -1.1716 0.1360 0.040 Uiso 1 1 calc R
C9 C 0.7298(8) -0.8766(11) 0.12450(12) 0.0312(13) Uani 1 1 d .
C10 C 0.4695(8) -0.9857(11) 0.08520(12) 0.0296(12) Uani 1 1 d .
C11 C 0.4576(9) -1.1050(11) 0.05599(13) 0.0331(13) Uani 1 1 d .
C12 C 0.3005(9) -1.0378(13) 0.03552(14) 0.0392(14) Uani 1 1 d .
H12 H 0.2931 -1.1195 0.0160 0.047 Uiso 1 1 calc R
C13 C 0.1569(9) -0.8479(14) 0.04490(14) 0.0433(15) Uani 1 1 d .
C14 C 0.1603(9) -0.7267(13) 0.07391(14) 0.0414(15) Uani 1 1 d .
H14 H 0.0596 -0.5994 0.0798 0.050 Uiso 1 1 calc R
C15 C 0.3157(8) -0.7987(13) 0.09386(14) 0.0381(15) Uani 1 1 d .
H15 H 0.3186 -0.7211 0.1136 0.046 Uiso 1 1 calc R
N1 N 0.6344(7) -1.0537(9) 0.10508(10) 0.0332(11) Uani 1 1 d .
H1A H 0.6777 -1.2233 0.1048 0.040 Uiso 1 1 calc R
O1 O 1.7003(6) -1.0818(8) 0.23586(10) 0.0421(11) Uani 1 1 d .
H1B H 1.7070 -0.9752 0.2507 0.063 Uiso 1 1 calc R
O2 O 1.6362(6) -1.3836(8) 0.18661(10) 0.0456(11) Uani 1 1 d .
H2A H 1.6057 -1.4688 0.1708 0.068 Uiso 1 1 calc R
O3 O 0.6761(6) -0.6310(8) 0.12767(10) 0.0451(11) Uani 1 1 d .
F1 F 0.0060(6) -0.7725(9) 0.02471(9) 0.0634(11) Uani 1 1 d .
Br1 Br 0.66249(9) -1.35689(13) 0.042510(14) 0.0456(3) Uani 1 1 d .

loop_
_atom_site_aniso_label
_atom_site_aniso_U_11
_atom_site_aniso_U_22
_atom_site_aniso_U_33
_atom_site_aniso_U_23
_atom_site_aniso_U_13
_atom_site_aniso_U_12
C1 0.032(3) 0.032(3) 0.036(3) 0.000(3) -0.002(3) 0.011(3)
C2 0.031(3) 0.033(3) 0.039(3) 0.002(3) -0.002(3) 0.002(3)
C3 0.029(3) 0.027(3) 0.038(3) 0.010(3) -0.010(3) -0.001(2)
C4 0.029(3) 0.020(3) 0.042(3) 0.005(2) 0.001(3) 0.004(2)
C5 0.036(3) 0.030(3) 0.032(3) -0.007(3) -0.004(2) 0.001(3)
C6 0.031(3) 0.034(3) 0.024(3) 0.003(2) -0.006(2) 0.001(2)
C7 0.034(3) 0.029(3) 0.034(3) 0.003(3) -0.003(2) 0.010(3)
C8 0.032(3) 0.027(3) 0.040(3) -0.001(3) -0.010(3) 0.007(2)
C9 0.033(3) 0.028(3) 0.032(3) 0.005(3) -0.006(2) 0.001(3)
C10 0.027(3) 0.029(3) 0.032(3) -0.002(2) -0.006(2) -0.001(2)
C11 0.034(3) 0.026(3) 0.039(3) -0.001(3) -0.003(3) 0.003(2)
C12 0.040(4) 0.042(3) 0.036(3) -0.007(3) -0.011(3) 0.006(3)
C13 0.032(3) 0.053(4) 0.045(4) 0.007(3) -0.013(3) 0.005(3)
C14 0.033(3) 0.042(4) 0.050(4) -0.003(3) -0.001(3) 0.014(3)
C15 0.030(3) 0.047(4) 0.037(3) -0.004(3) -0.004(3) 0.005(3)
N1 0.037(3) 0.027(2) 0.036(3) -0.006(2) -0.014(2) 0.008(2)
O1 0.036(2) 0.040(2) 0.051(3) -0.0045(19) -0.0212(19) 0.0082(19)
O2 0.041(2) 0.042(2) 0.054(3) -0.008(2) -0.006(2) 0.011(2)
O3 0.057(3) 0.026(2) 0.053(3) -0.006(2) -0.026(2) 0.011(2)
F1 0.050(2) 0.078(3) 0.062(3) -0.010(2) -0.0285(19) 0.028(2)
Br1 0.0457(4) 0.0472(4) 0.0441(4) -0.0094(3) -0.0049(3) 0.0165(3)

loop_
_atom_type_symbol
_atom_type_description
_atom_type_scat_dispersion_real
_atom_type_scat_dispersion_imag
_atom_type_scat_source
C C 0.0033 0.0016 'International Tables Vol C Tables 4.2.6.8 and 6.1.1.4'
H H 0.0000 0.0000 'International Tables Vol C Tables 4.2.6.8 and 6.1.1.4'
N N 0.0061 0.0033 'International Tables Vol C Tables 4.2.6.8 and 6.1.1.4'
O O 0.0106 0.0060 'International Tables Vol C Tables 4.2.6.8 and 6.1.1.4'
F F 0.0171 0.0103 'International Tables Vol C Tables 4.2.6.8 and 6.1.1.4'
Br Br -0.2901 2.4595 'International Tables Vol C Tables 4.2.6.8 and 6.1.1.4'

loop_
_geom_angle_atom_site_label_1
_geom_angle_atom_site_label_2
_geom_angle_atom_site_label_3
_geom_angle
C6 C1 C2 121.5(5)
C6 C1 H1 119.2
C2 C1 H1 119.2
C3 C2 C1 120.0(5)
C3 C2 H2 120.0
C1 C2 H2 120.0
O1 C3 C2 122.8(5)
O1 C3 C4 117.0(5)
C2 C3 C4 120.2(5)
O2 C4 C5 125.8(5)
O2 C4 C3 115.2(5)
C5 C4 C3 119.0(5)
C4 C5 C6 121.1(5)
C4 C5 H5 119.5
C6 C5 H5 119.5
C1 C6 C5 118.2(5)
C1 C6 C7 118.1(5)
C5 C6 C7 123.7(5)
C8 C7 C6 129.4(5)
C8 C7 H7 115.3
C6 C7 H7 115.3
C7 C8 C9 120.3(5)
C7 C8 H8 119.8
C9 C8 H8 119.8
O3 C9 N1 122.7(5)
O3 C9 C8 122.3(5)
N1 C9 C8 115.0(5)
C11 C10 C15 118.1(5)
C11 C10 N1 119.9(5)
C15 C10 N1 122.0(5)
C12 C11 C10 121.5(5)
C12 C11 Br1 118.1(4)
C10 C11 Br1 120.4(4)
C13 C12 C11 117.9(6)
C13 C12 H12 121.0
C11 C12 H12 121.0
F1 C13 C12 118.7(6)
F1 C13 C14 118.7(5)
C12 C13 C14 122.7(5)
C15 C14 C13 118.3(5)
C15 C14 H14 120.8
C13 C14 H14 120.8
C14 C15 C10 121.4(5)
C14 C15 H15 119.3
C10 C15 H15 119.3
C9 N1 C10 125.7(5)
C9 N1 H1A 117.2
C10 N1 H1A 117.2
C3 O1 H1B 109.5
C4 O2 H2A 109.5

loop_
_geom_bond_atom_site_label_1
_geom_bond_atom_site_label_2
_geom_bond_distance
C1 C6 1.385(8)
C1 C2 1.385(7)
C1 H1 0.9300
C2 C3 1.375(8)
C2 H2 0.9300
C3 O1 1.371(6)
C3 C4 1.406(8)
C4 O2 1.352(6)
C4 C5 1.391(8)
C5 C6 1.400(7)
C5 H5 0.9300
C6 C7 1.460(7)
C7 C8 1.329(8)
C7 H7 0.9300
C8 C9 1.479(8)
C8 H8 0.9300
C9 O3 1.235(6)
C9 N1 1.343(7)
C10 C11 1.387(7)
C10 C15 1.395(8)
C10 N1 1.410(7)
C11 C12 1.387(8)
C11 Br1 1.890(5)
C12 C13 1.366(8)
C12 H12 0.9300
C13 F1 1.360(6)
C13 C14 1.381(8)
C14 C15 1.370(8)
C14 H14 0.9300
C15 H15 0.9300
N1 H1A 0.8600
O1 H1B 0.8200
O2 H2A 0.8200

loop_
_geom_torsion_atom_site_label_1
_geom_torsion_atom_site_label_2
_geom_torsion_atom_site_label_3
_geom_torsion_atom_site_label_4
_geom_torsion
C6 C1 C2 C3 1.6(8)
C1 C2 C3 O1 177.7(5)
C1 C2 C3 C4 -0.8(8)
O1 C3 C4 O2 1.9(7)
C2 C3 C4 O2 -179.6(5)
O1 C3 C4 C5 -178.8(5)
C2 C3 C4 C5 -0.3(8)
O2 C4 C5 C6 179.8(5)
C3 C4 C5 C6 0.5(8)
C2 C1 C6 C5 -1.3(8)
C2 C1 C6 C7 -179.6(5)
C4 C5 C6 C1 0.2(8)
C4 C5 C6 C7 178.4(5)
C1 C6 C7 C8 -166.7(6)
C5 C6 C7 C8 15.2(9)
C6 C7 C8 C9 -176.8(5)
C7 C8 C9 O3 9.9(9)
C7 C8 C9 N1 -171.7(5)
C15 C10 C11 C12 1.3(8)
N1 C10 C11 C12 -178.4(5)
C15 C10 C11 Br1 179.3(4)
N1 C10 C11 Br1 -0.4(7)
C10 C11 C12 C13 0.4(9)
Br1 C11 C12 C13 -177.6(4)
C11 C12 C13 F1 177.7(5)
C11 C12 C13 C14 -1.4(10)
F1 C13 C14 C15 -178.5(5)
C12 C13 C14 C15 0.7(10)
C13 C14 C15 C10 1.1(9)
C11 C10 C15 C14 -2.1(9)
N1 C10 C15 C14 177.6(5)
O3 C9 N1 C10 2.5(9)
C8 C9 N1 C10 -175.9(5)
C11 C10 N1 C9 142.9(6)
C15 C10 N1 C9 -36.8(8)
